data_1531327
loop_
_publ_author_name
'Hartenbach, I.'
'Schleid, T.'

_publ_section_title
;
 Zwei Chloridsilicate des Yttriums: Y3 Cl (Si O4)2 und Y6 Cl10 (Si4 O12)
;
_journal_name_full 'Zeitschrift fuer Anorganische und Allgemeine Chemie'
_journal_page_first 2493
_journal_page_last 2498
_journal_volume 627
_journal_year 2001
_chemical_formula_sum 'Cl O8 Si2 Y3'
_chemical_name_systematic 'Y3 Cl (Si O4)2'
_space_group_IT_number 62
_symmetry_space_group_name_Hall '-P 2ac 2n'
_symmetry_space_group_name_H-M 'P n m a'
_cell_angle_alpha 90
_cell_angle_beta 90
_cell_angle_gamma 90
_cell_formula_units_Z 4
_cell_length_a 6.8584
_cell_length_b 17.7523
_cell_length_c 6.1865
_cell_volume 753.221
_citation_journal_id_ASTM ZAACAB
_cod_data_source_file Hartenbach_ZAACAB_2001_47.cif
_cod_data_source_block Cl1O8Si2Y3
_cod_original_cell_volume 753.2211
_cod_original_formula_sum 'Cl1 O8 Si2 Y3'
_cod_database_code 1531327

loop_
_symmetry_equiv_pos_as_xyz
x,y,z
-x+1/2,-y,z+1/2
x+1/2,-y+1/2,-z+1/2
-x,y+1/2,-z
-x,-y,-z
x-1/2,y,-z-1/2
-x-1/2,y-1/2,z-1/2
x,-y-1/2,z

loop_
_atom_site_label
_atom_site_type_symbol
_atom_site_fract_x
_atom_site_fract_y
_atom_site_fract_z
_atom_site_occupancy
_atom_site_U_iso_or_equiv
O4 O-2 0.0342 0.1755 0.7758 1 0.0
O3 O-2 0.3329 0.1179 0.0321 1 0.0
Cl1 Cl-1 0.0421 0.25 0.2369 1 0.0
Y1 Y+3 0.01493 0.0906 0.12683 1 0.0
Y2 Y+3 0.29407 0.25 0.88343 1 0.0
Si1 Si+4 0.0241 0.0994 0.6213 1 0.0
O2 O-2 0.1976 0.0954 0.4459 1 0.0
O1 O-2 0.0125 0.0306 0.7898 1 0.0
